data_4502842
loop_
_publ_author_name
'Ormond-Prout, Johnathan E.'
'Smart, Paul'
'Brammer, Lee'

_publ_section_title
;
 Cyanometallates as Halogen Bond Acceptors
;
_journal_issue 1
_journal_name_full 'Crystal Growth &amp; Design'
_journal_page_first 205
_journal_paper_doi 10.1021/cg200942u
_journal_volume 12
_journal_year 2012
_chemical_formula_sum 'C24 H18 Fe I6 N9'
_chemical_formula_weight 1249.72
_chemical_name_systematic
; 
 ? 
;
_space_group_IT_number 15
_symmetry_cell_setting monoclinic
_symmetry_space_group_name_Hall '-C 2yc'
_symmetry_space_group_name_H-M 'C 1 2/c 1'
_atom_sites_solution_hydrogens geom
_atom_sites_solution_primary direct
_atom_sites_solution_secondary difmap
_audit_creation_method SHELXL-97
_cell_angle_alpha 90.00
_cell_angle_beta 113.893(2)
_cell_angle_gamma 90.00
_cell_formula_units_Z 4
_cell_length_a 19.8980(6)
_cell_length_b 15.4085(5)
_cell_length_c 12.4411(3)
_cell_measurement_reflns_used 4905
_cell_measurement_temperature 100(2)
_cell_measurement_theta_max 27.34
_cell_measurement_theta_min 2.24
_cell_volume 3487.54(18)
_computing_cell_refinement 'Bruker SAINT'
_computing_data_collection 'Bruker APEX2'
_computing_data_reduction 'Bruker SAINT'
_computing_molecular_graphics 'Bruker SHELXTL'
_computing_publication_material 'Bruker SHELXTL'
_computing_structure_refinement 'SHELXL-97 (Sheldrick, 2008)'
_computing_structure_solution 'SHELXS-97 (Sheldrick, 2008)'
_diffrn_ambient_temperature 100(2)
_diffrn_measured_fraction_theta_full 1.000
_diffrn_measured_fraction_theta_max 1.000
_diffrn_measurement_device_type 'Bruker APEX-II CCD'
_diffrn_measurement_method '\f and \w scans'
_diffrn_radiation_monochromator graphite
_diffrn_radiation_source 'fine-focus sealed tube'
_diffrn_radiation_type MoK\a
_diffrn_radiation_wavelength 0.71073
_diffrn_reflns_av_R_equivalents 0.0505
_diffrn_reflns_av_sigmaI/netI 0.0544
_diffrn_reflns_limit_h_max 25
_diffrn_reflns_limit_h_min -23
_diffrn_reflns_limit_k_max 20
_diffrn_reflns_limit_k_min -17
_diffrn_reflns_limit_l_max 16
_diffrn_reflns_limit_l_min -16
_diffrn_reflns_number 16922
_diffrn_reflns_theta_full 27.50
_diffrn_reflns_theta_max 27.50
_diffrn_reflns_theta_min 1.73
_exptl_absorpt_coefficient_mu 5.773
_exptl_absorpt_correction_T_max 0.5960
_exptl_absorpt_correction_T_min 0.2763
_exptl_absorpt_correction_type multi-scan
_exptl_absorpt_process_details sadabs
_exptl_crystal_colour yellow
_exptl_crystal_density_diffrn 2.380
_exptl_crystal_density_method 'not measured'
_exptl_crystal_description block
_exptl_crystal_F_000 2276
_exptl_crystal_size_max 0.30
_exptl_crystal_size_mid 0.20
_exptl_crystal_size_min 0.10
_refine_diff_density_max 1.330
_refine_diff_density_min -1.371
_refine_diff_density_rms 0.209
_refine_ls_extinction_method none
_refine_ls_goodness_of_fit_ref 1.310
_refine_ls_hydrogen_treatment constr
_refine_ls_matrix_type full
_refine_ls_number_parameters 186
_refine_ls_number_reflns 4008
_refine_ls_number_restraints 0
_refine_ls_restrained_S_all 1.310
_refine_ls_R_factor_all 0.0708
_refine_ls_R_factor_gt 0.0412
_refine_ls_shift/su_max 0.001
_refine_ls_shift/su_mean 0.000
_refine_ls_structure_factor_coef Fsqd
_refine_ls_weighting_details 'calc w=1/[\s^2^(Fo^2^)+(0.0415P)^2^+0.0000P] where P=(Fo^2^+2Fc^2^)/3'
_refine_ls_weighting_scheme calc
_refine_ls_wR_factor_gt 0.0920
_refine_ls_wR_factor_ref 0.1140
_reflns_number_gt 2812
_reflns_number_total 4008
_reflns_threshold_expression >2sigma(I)
_cod_data_source_file cg200942u_si_002.cif
_cod_data_source_block ilb1626_0m
_cod_depositor_comments
;
The following automatic conversions were performed:

'_symmetry_cell_setting' value 'Monoclinic' changed to 'monoclinic'
according to /home/saulius/struct/CIF-dictionaries/cif_core.dic
dictionary named 'cif_core.dic' version 2.4.1 from 2010-06-29.

Automatic conversion script
Id: cif_fix_values 1715 2011-07-08 13:25:40Z adriana 
;
_cod_original_sg_symbol_H-M C2/c
_cod_database_code 4502842

loop_
_symmetry_equiv_pos_as_xyz
'x, y, z'
'-x, y, -z+1/2'
'x+1/2, y+1/2, z'
'-x+1/2, y+1/2, -z+1/2'
'-x, -y, -z'
'x, -y, z-1/2'
'-x+1/2, -y+1/2, -z'
'x+1/2, -y+1/2, z-1/2'

loop_
_atom_site_label
_atom_site_type_symbol
_atom_site_fract_x
_atom_site_fract_y
_atom_site_fract_z
_atom_site_U_iso_or_equiv
_atom_site_adp_type
_atom_site_occupancy
_atom_site_symmetry_multiplicity
_atom_site_calc_flag
_atom_site_refinement_flags
I31 I 0.09495(3) 0.39736(3) 1.01367(3) 0.02888(16) Uani 1 1 d .
I21 I -0.02537(3) 0.10110(3) 0.07556(4) 0.03478(17) Uani 1 1 d .
I22 I 0.14432(3) 0.21160(3) -0.20568(4) 0.03940(18) Uani 1 1 d .
Fe1 Fe 0.7500 0.2500 1.0000 0.0345(4) Uani 1 2 d S
C13 C 0.6654(4) 0.2077(5) 1.0464(5) 0.0283(17) Uani 1 1 d .
C12 C 0.6936(4) 0.2093(5) 0.8268(6) 0.0294(17) Uani 1 1 d .
C23 C 0.0745(4) 0.1143(4) 0.0586(6) 0.0296(18) Uani 1 1 d .
C22 C 0.1377(5) 0.0784(5) 0.1406(6) 0.0332(19) Uani 1 1 d .
H22 H 0.1367 0.0516 0.2088 0.040 Uiso 1 1 calc R
C25 C 0.1415(4) 0.1565(5) -0.0534(6) 0.0304(18) Uani 1 1 d .
C26 C 0.2037(4) 0.1192(5) 0.0294(6) 0.0326(19) Uani 1 1 d .
H26 H 0.2485 0.1204 0.0192 0.039 Uiso 1 1 calc R
C24 C 0.0762(4) 0.1556(5) -0.0404(6) 0.0311(18) Uani 1 1 d .
H24 H 0.0335 0.1823 -0.0969 0.037 Uiso 1 1 calc R
N21 N 0.2010(4) 0.0807(4) 0.1255(5) 0.0321(15) Uani 1 1 d .
C21 C 0.2683(4) 0.0377(5) 0.2122(6) 0.042(2) Uani 1 1 d .
H21A H 0.2746 -0.0189 0.1816 0.063 Uiso 1 1 calc R
H21B H 0.2633 0.0297 0.2867 0.063 Uiso 1 1 calc R
H21C H 0.3113 0.0741 0.2252 0.063 Uiso 1 1 calc R
C11 C 0.7956(4) 0.1282(5) 1.0450(5) 0.0288(17) Uani 1 1 d .
C33 C 0.0381(4) 0.4621(4) 0.8530(5) 0.0234(16) Uani 1 1 d .
C32 C 0.0366(4) 0.5506(4) 0.8508(5) 0.0254(16) Uani 1 1 d .
H32 H 0.0617 0.5825 0.9212 0.031 Uiso 1 1 calc R
C34 C 0.0000 0.4165(6) 0.7500 0.027(2) Uani 1 2 d S
H34 H 0.0000 0.3549 0.7500 0.033 Uiso 1 2 calc SR
N11 N 0.8212(4) 0.0604(4) 1.0754(5) 0.0358(16) Uani 1 1 d .
N13 N 0.6210(4) 0.1832(4) 1.0751(5) 0.0382(17) Uani 1 1 d .
N12 N 0.6651(4) 0.1865(4) 0.7312(5) 0.0441(18) Uani 1 1 d .
N31 N 0.0000 0.5924(5) 0.7500 0.0234(19) Uani 1 2 d S
C31 C 0.0000 0.6874(6) 0.7500 0.036(3) Uani 1 2 d S
H31A H 0.0336 0.7086 0.7161 0.054 Uiso 0.50 1 calc PR
H31B H 0.0162 0.7086 0.8309 0.054 Uiso 0.50 1 calc PR
H31C H -0.0498 0.7086 0.7030 0.054 Uiso 0.50 1 calc PR

loop_
_atom_site_aniso_label
_atom_site_aniso_U_11
_atom_site_aniso_U_22
_atom_site_aniso_U_33
_atom_site_aniso_U_23
_atom_site_aniso_U_13
_atom_site_aniso_U_12
I31 0.0370(3) 0.0300(3) 0.0151(2) 0.00260(17) 0.0058(2) 0.0016(2)
I21 0.0460(4) 0.0310(3) 0.0329(3) -0.0054(2) 0.0217(3) -0.0009(2)
I22 0.0504(4) 0.0423(3) 0.0287(3) 0.0016(2) 0.0193(3) -0.0056(3)
Fe1 0.0418(11) 0.0361(10) 0.0238(7) -0.0064(6) 0.0115(7) -0.0020(8)
C13 0.041(5) 0.027(4) 0.014(3) -0.005(3) 0.008(3) -0.001(4)
C12 0.030(5) 0.033(5) 0.025(3) -0.006(3) 0.010(3) 0.002(4)
C23 0.038(5) 0.023(4) 0.030(4) -0.007(3) 0.016(4) -0.007(4)
C22 0.047(6) 0.028(4) 0.025(4) 0.002(3) 0.016(4) -0.001(4)
C25 0.043(5) 0.025(4) 0.024(3) -0.003(3) 0.014(4) -0.001(4)
C26 0.043(5) 0.030(4) 0.028(4) -0.008(3) 0.018(4) -0.007(4)
C24 0.039(5) 0.024(4) 0.032(4) 0.001(3) 0.015(4) -0.002(4)
N21 0.037(4) 0.029(4) 0.027(3) -0.005(3) 0.010(3) 0.000(3)
C21 0.043(6) 0.038(5) 0.039(4) 0.000(4) 0.010(4) 0.012(4)
C11 0.035(5) 0.031(4) 0.020(3) -0.004(3) 0.011(3) -0.004(4)
C33 0.029(4) 0.023(4) 0.013(3) 0.003(3) 0.002(3) 0.003(3)
C32 0.028(4) 0.023(4) 0.020(3) 0.000(3) 0.004(3) 0.000(3)
C34 0.036(7) 0.022(5) 0.018(4) 0.000 0.006(4) 0.000
N11 0.044(5) 0.034(4) 0.029(3) -0.007(3) 0.015(3) 0.003(3)
N13 0.051(5) 0.037(4) 0.028(3) -0.007(3) 0.017(3) 0.001(4)
N12 0.043(5) 0.057(5) 0.026(3) -0.013(3) 0.008(3) -0.001(4)
N31 0.023(5) 0.020(5) 0.023(4) 0.000 0.006(4) 0.000
C31 0.043(8) 0.018(6) 0.045(6) 0.000 0.015(6) 0.000

loop_
_atom_type_symbol
_atom_type_description
_atom_type_scat_dispersion_real
_atom_type_scat_dispersion_imag
_atom_type_scat_source
C C 0.0033 0.0016 'International Tables Vol C Tables 4.2.6.8 and 6.1.1.4'
H H 0.0000 0.0000 'International Tables Vol C Tables 4.2.6.8 and 6.1.1.4'
N N 0.0061 0.0033 'International Tables Vol C Tables 4.2.6.8 and 6.1.1.4'
Fe Fe 0.3463 0.8444 'International Tables Vol C Tables 4.2.6.8 and 6.1.1.4'
I I -0.4742 1.8119 'International Tables Vol C Tables 4.2.6.8 and 6.1.1.4'

loop_
_geom_angle_atom_site_label_1
_geom_angle_atom_site_label_2
_geom_angle_atom_site_label_3
_geom_angle
_geom_angle_site_symmetry_1
_geom_angle_site_symmetry_3
C11 Fe1 C11 179.998(1) 7_657 .
C11 Fe1 C12 90.0(3) 7_657 7_657
C11 Fe1 C12 90.0(3) . 7_657
C11 Fe1 C12 90.0(3) 7_657 .
C11 Fe1 C12 90.0(3) . .
C12 Fe1 C12 180.000(1) 7_657 .
C11 Fe1 C13 87.5(3) 7_657 7_657
C11 Fe1 C13 92.5(3) . 7_657
C12 Fe1 C13 92.0(3) 7_657 7_657
C12 Fe1 C13 88.0(3) . 7_657
C11 Fe1 C13 92.5(3) 7_657 .
C11 Fe1 C13 87.5(3) . .
C12 Fe1 C13 88.0(3) 7_657 .
C12 Fe1 C13 92.0(3) . .
C13 Fe1 C13 179.999(1) 7_657 .
N13 C13 Fe1 177.6(7) . .
N12 C12 Fe1 177.4(7) . .
C22 C23 C24 119.7(7) . .
C22 C23 I21 120.4(5) . .
C24 C23 I21 119.8(6) . .
N21 C22 C23 120.8(6) . .
N21 C22 H22 119.6 . .
C23 C22 H22 119.6 . .
C24 C25 C26 121.0(7) . .
C24 C25 I22 118.9(5) . .
C26 C25 I22 120.1(6) . .
N21 C26 C25 119.9(7) . .
N21 C26 H26 120.0 . .
C25 C26 H26 120.0 . .
C25 C24 C23 118.1(7) . .
C25 C24 H24 120.9 . .
C23 C24 H24 120.9 . .
C22 N21 C26 120.5(7) . .
C22 N21 C21 120.2(6) . .
C26 N21 C21 119.2(7) . .
N21 C21 H21A 109.5 . .
N21 C21 H21B 109.5 . .
H21A C21 H21B 109.5 . .
N21 C21 H21C 109.5 . .
H21A C21 H21C 109.5 . .
H21B C21 H21C 109.5 . .
N11 C11 Fe1 176.8(6) . .
C32 C33 C34 119.3(6) . .
C32 C33 I31 119.4(4) . .
C34 C33 I31 121.3(5) . .
N31 C32 C33 120.0(6) . .
N31 C32 H32 120.0 . .
C33 C32 H32 120.0 . .
C33 C34 C33 119.1(9) . 2_556
C33 C34 H34 120.4 . .
C33 C34 H34 120.4 2_556 .
C32 N31 C32 122.2(8) 2_556 .
C32 N31 C31 118.9(4) 2_556 .
C32 N31 C31 118.9(4) . .
N31 C31 H31A 109.5 . .
N31 C31 H31B 109.5 . .
H31A C31 H31B 109.5 . .
N31 C31 H31C 109.5 . .
H31A C31 H31C 109.5 . .
H31B C31 H31C 109.5 . .

loop_
_geom_bond_atom_site_label_1
_geom_bond_atom_site_label_2
_geom_bond_distance
_geom_bond_site_symmetry_2
I31 C33 2.107(6) .
I21 C23 2.091(7) .
I22 C25 2.097(7) .
Fe1 C11 2.061(8) 7_657
Fe1 C11 2.061(8) .
Fe1 C12 2.083(7) 7_657
Fe1 C12 2.083(7) .
Fe1 C13 2.093(8) 7_657
Fe1 C13 2.093(8) .
C13 N13 1.141(9) .
C12 N12 1.146(8) .
C23 C22 1.375(10) .
C23 C24 1.399(9) .
C22 N21 1.349(9) .
C22 H22 0.9500 .
C25 C24 1.373(10) .
C25 C26 1.375(10) .
C26 N21 1.355(8) .
C26 H26 0.9500 .
C24 H24 0.9500 .
N21 C21 1.491(9) .
C21 H21A 0.9800 .
C21 H21B 0.9800 .
C21 H21C 0.9800 .
C11 N11 1.157(9) .
C33 C32 1.364(9) .
C33 C34 1.387(8) .
C32 N31 1.334(7) .
C32 H32 0.9500 .
C34 C33 1.387(8) 2_556
C34 H34 0.9500 .
N31 C32 1.334(7) 2_556
N31 C31 1.464(12) .
C31 H31A 0.9800 .
C31 H31B 0.9800 .
C31 H31C 0.9800 .
